data_9015476
loop_
_publ_author_name
'Pawley, A. R.'
'Allan, D. R.'

_publ_section_title
;
 A high-pressure study of lawsonite using angle-dispersive
 powder-diffraction methods with synchrotron radiation
 Note: Run #BN90, P = 11.9 GPa
;
_journal_name_full 'Mineralogical Magazine'
_journal_page_first 41
_journal_page_last 58
_journal_paper_doi 10.1180/002646101550118
_journal_volume 65
_journal_year 2001
_chemical_compound_source Synthetic
_chemical_formula_sum 'Al2 Ca H4 O10 Si2'
_chemical_name_mineral Lawsonite
_space_group_IT_number 11
_symmetry_space_group_name_Hall '-P 2yb'
_symmetry_space_group_name_H-M 'P 1 21/m 1'
_cell_angle_alpha 90
_cell_angle_beta 124.48
_cell_angle_gamma 90
_cell_formula_units_Z 2
_cell_length_a 5.197
_cell_length_b 12.863
_cell_length_c 5.681
_cell_volume 313.053
_database_code_amcsd 0018955
_exptl_crystal_density_diffrn 3.334
_cod_original_formula_sum 'Ca Al2 Si2 O10 H4'
_cod_database_code 9015476

loop_
_space_group_symop_operation_xyz
x,y,z
x,1/2-y,z
-x,1/2+y,-z
-x,-y,-z

loop_
_atom_site_label
_atom_site_fract_x
_atom_site_fract_y
_atom_site_fract_z
_atom_site_type_symbol
_atom_site_attached_hydrogens
Ca 0.31000 0.75000 0.66000 Ca 0
Al1 0.50000 0.00000 0.00000 Al 0
Al2 0.50000 0.00000 0.50000 Al 0
Si 0.93400 0.13260 0.93900 Si 0
O1 0.82400 0.75000 0.84200 O 0
O2 0.75500 0.12000 0.67000 O 0
O3 0.81200 0.39400 0.20300 O 0
O4 0.27400 0.06800 0.15900 O 0
O-H5 0.29000 0.05800 0.63000 O 1
Wat6 0.73400 0.75000 0.29800 O 2

loop_
_cod_changelog_entry_id
_cod_changelog_entry_author
_cod_changelog_entry_date
_cod_changelog_entry_text
1
;cod-tools version 3.8.0
Id: cif_guess_AMCSD_atom_types 9574 2023-05-10 09:00:05Z saulius
;
2023-05-10T18:56:06+03:00
;Derived atom types and hydrogen counts
from atom names that follow the AMCSD naming convention
(Wat == water, O-H == hydroxyl).
;

loop_
_cod_related_entry_id
_cod_related_entry_database
_cod_related_entry_code
1 AMCSD 0018955
